data_1010868
loop_
_publ_author_name
'Hey, M H'
'Bannister, F A'

_publ_section_title 'Studies on the Zeolites. Part V. Mesolite.'
_journal_coden_ASTM MIASA6
_journal_name_full
;
Mineralogical Magazine and Journal of the Mineralogical Society (1876-
1968)
;
_journal_page_first 421
_journal_page_last 447
_journal_paper_doi 10.1180/minmag.1933.023.143.01
_journal_volume 23
_journal_year 1933
_chemical_formula_structural 'Ca2 Na2 Al6 Si9 O30 (H2 O)8'
_chemical_formula_sum 'Al6 Ca2 H16 Na2 O38 Si9'
_chemical_name_mineral Mesolite
_chemical_name_systematic 'Calcium sodium alumosilicate hydrate * e'
_space_group_IT_number 5
_symmetry_cell_setting monoclinic
_symmetry_Int_Tables_number 5
_symmetry_space_group_name_Hall 'C 2y'
_symmetry_space_group_name_H-M 'C 1 2 1'
_cell_angle_alpha 90
_cell_angle_beta 90.0(3)
_cell_angle_gamma 90
_cell_formula_units_Z 8
_cell_length_a 56.7(1)
_cell_length_b 6.54(2)
_cell_length_c 18.44(4)
_cell_volume 6837.9
_cod_original_formula_sum 'H16 Al6 Ca2 Na2 O38 Si9'
_cod_database_code 1010868

loop_
_symmetry_equiv_pos_as_xyz
x,y,z
-x,y,-z
1/2+x,1/2+y,z
1/2-x,1/2+y,-z

loop_
_atom_site_label
_atom_site_fract_x
_atom_site_fract_y
_atom_site_fract_z
? ? ? ?
